data_2220997
loop_
_publ_author_name
'Ramesh, P.'
'Subbiahpandi, A.'
'Thirumurugan, P.'
'Perumal, Paramasivan T.'
'Ponnuswamy, M. N.'

_publ_section_title
;
 4-(4-Bromophenyl)-6-(1<i>H</i>-indol-3-yl)-2,2'-bipyridine-5-carbonitrile
;
_journal_coeditor_code BT2842
_journal_issue 3
_journal_name_full 'Acta Crystallographica Section E'
_journal_page_first o450
_journal_paper_doi 10.1107/S1600536809001354
_journal_volume 65
_journal_year 2009
_chemical_formula_iupac 'C25 H15 Br N4'
_chemical_formula_moiety 'C25 H15 Br N4'
_chemical_formula_sum 'C25 H15 Br N4'
_chemical_formula_weight 451.32
_chemical_name_systematic
;
4-(4-Bromophenyl)-6-(1<i>H</i>-indol-3-yl)-2,2'-bipyridine-5-carbonitrile
;
_space_group_IT_number 61
_symmetry_cell_setting orthorhombic
_symmetry_space_group_name_Hall '-P 2ac 2ab'
_symmetry_space_group_name_H-M 'P b c a'
_atom_sites_solution_hydrogens geom
_atom_sites_solution_primary direct
_atom_sites_solution_secondary difmap
_audit_creation_method SHELXL-97
_cell_angle_alpha 90.00
_cell_angle_beta 90.00
_cell_angle_gamma 90.00
_cell_formula_units_Z 8
_cell_length_a 14.7393(4)
_cell_length_b 10.7465(3)
_cell_length_c 25.4251(7)
_cell_measurement_reflns_used 5842
_cell_measurement_temperature 293(2)
_cell_measurement_theta_max 29.4
_cell_measurement_theta_min 1.60
_cell_volume 4027.23(19)
_computing_cell_refinement 'SAINT (Bruker, 2004)'
_computing_data_collection 'APEX2 (Bruker, 2004)'
_computing_data_reduction 'SAINT (Bruker, 2004)'
_computing_molecular_graphics 'ORTEP-3 (Farrugia, 1997)'
_computing_publication_material 'SHELXL97 (Sheldrick, 2008) and PLATON (Spek, 2003)'
_computing_structure_refinement 'SHELXL97 (Sheldrick, 2008)'
_computing_structure_solution 'SHELXS97 (Sheldrick, 2008)'
_diffrn_ambient_temperature 293(2)
_diffrn_measured_fraction_theta_full 1.000
_diffrn_measured_fraction_theta_max 0.997
_diffrn_measurement_device_type 'Bruker Kappa APEXII area-detector'
_diffrn_measurement_method '\w and \f'
_diffrn_radiation_monochromator graphite
_diffrn_radiation_source 'fine-focus sealed tube'
_diffrn_radiation_type MoK\a
_diffrn_radiation_wavelength 0.71073
_diffrn_reflns_av_R_equivalents 0.0572
_diffrn_reflns_av_sigmaI/netI 0.0356
_diffrn_reflns_limit_h_max 20
_diffrn_reflns_limit_h_min -17
_diffrn_reflns_limit_k_max 14
_diffrn_reflns_limit_k_min -14
_diffrn_reflns_limit_l_max 35
_diffrn_reflns_limit_l_min -35
_diffrn_reflns_number 47903
_diffrn_reflns_theta_full 25.00
_diffrn_reflns_theta_max 29.40
_diffrn_reflns_theta_min 1.60
_diffrn_standards_decay_% 0
_diffrn_standards_interval_time 0
_diffrn_standards_number 0
_exptl_absorpt_coefficient_mu 2.061
_exptl_absorpt_correction_T_max 0.635
_exptl_absorpt_correction_T_min 0.556
_exptl_absorpt_correction_type multi-scan
_exptl_absorpt_process_details '(SADABS; Sheldrick, 2001)'
_exptl_crystal_colour Colorless
_exptl_crystal_density_diffrn 1.489
_exptl_crystal_density_method 'not measured'
_exptl_crystal_description Block
_exptl_crystal_F_000 1824
_exptl_crystal_size_max 0.29
_exptl_crystal_size_mid 0.26
_exptl_crystal_size_min 0.22
_refine_diff_density_max 0.418
_refine_diff_density_min -0.578
_refine_ls_extinction_coef 0.0015(2)
_refine_ls_extinction_expression Fc^*^=kFc[1+0.001xFc^2^\l^3^/sin(2\q)]^-1/4^
_refine_ls_extinction_method 'SHELXL97 (Sheldrick, 2008)'
_refine_ls_goodness_of_fit_ref 0.991
_refine_ls_hydrogen_treatment constr
_refine_ls_matrix_type full
_refine_ls_number_parameters 272
_refine_ls_number_reflns 5545
_refine_ls_number_restraints 0
_refine_ls_restrained_S_all 0.991
_refine_ls_R_factor_all 0.0934
_refine_ls_R_factor_gt 0.0401
_refine_ls_shift/su_max 0.001
_refine_ls_shift/su_mean 0.000
_refine_ls_structure_factor_coef Fsqd
_refine_ls_weighting_details 'calc w=1/[\s^2^(Fo^2^)+(0.0524P)^2^+1.6981P] where P=(Fo^2^+2Fc^2^)/3'
_refine_ls_weighting_scheme calc
_refine_ls_wR_factor_gt 0.0949
_refine_ls_wR_factor_ref 0.1202
_reflns_number_gt 3138
_reflns_number_total 5545
_reflns_threshold_expression I>2\s(I)
_cod_data_source_file bt2842.cif
_cod_data_source_block I
_cod_depositor_comments
;
The following automatic conversions were performed:
'_symmetry_cell_setting' value 'Orthorhombic' changed to 'orthorhombic'
according to '/home/saulius/struct/CIF-dictionaries/cif_core.dic'
dictionary named 'cif_core.dic' version 2.4.1 from
2010-06-29.

'_exptl_absorpt_correction_type' value 'Multi-scan' changed
to 'multi-scan' according to
'/home/saulius/struct/CIF-dictionaries/cif_core.dic' dictionary named
'cif_core.dic' version 2.4.1 from 2010-06-29.

Automatic conversion script
Id: cif_fix_enum 1527 2010-12-29 10:47:43Z saulius 

The following automatic conversions were performed:

'_symmetry_cell_setting' value 'Orthorhombic' changed to
'orthorhombic' according to
/home/saulius/struct/CIF-dictionaries/cif_core.dic dictionary named
'cif_core.dic' version 2.4.1 from
2010-06-29.

'_exptl_absorpt_correction_type' value 'Multi-scan'
changed to 'multi-scan' according to
/home/saulius/struct/CIF-dictionaries/cif_core.dic dictionary named
'cif_core.dic' version 2.4.1 from 2010-06-29.

Automatic conversion script
Id: cif_fix_values 1715 2011-07-08 13:25:40Z adriana 
;
_cod_database_code 2220997
_cod_database_fobs_code 2220997

loop_
_symmetry_equiv_pos_as_xyz
'x, y, z'
'-x+1/2, -y, z+1/2'
'-x, y+1/2, -z+1/2'
'x+1/2, -y+1/2, -z'
'-x, -y, -z'
'x-1/2, y, -z-1/2'
'x, -y-1/2, z-1/2'
'-x-1/2, y-1/2, z'

loop_
_atom_site_type_symbol
_atom_site_label
_atom_site_fract_x
_atom_site_fract_y
_atom_site_fract_z
_atom_site_U_iso_or_equiv
_atom_site_adp_type
_atom_site_calc_flag
_atom_site_refinement_flags
_atom_site_occupancy
_atom_site_disorder_assembly
_atom_site_disorder_group
Br Br1 0.24258(2) 0.41762(4) 0.228490(11) 0.07539(16) Uani d . 1 . .
N N1 0.40577(13) 0.47359(16) 0.56512(7) 0.0397(4) Uani d . 1 . .
C C2 0.41263(15) 0.3612(2) 0.54258(9) 0.0385(5) Uani d . 1 . .
C C3 0.38681(16) 0.3440(2) 0.48975(9) 0.0399(5) Uani d . 1 . .
C C4 0.35912(16) 0.4449(2) 0.45926(9) 0.0391(5) Uani d . 1 . .
C C5 0.35655(16) 0.5595(2) 0.48331(9) 0.0426(5) Uani d . 1 . .
H H5 0.3406 0.6298 0.4641 0.051 Uiso calc R 1 . .
C C6 0.37776(15) 0.5701(2) 0.53619(9) 0.0387(5) Uani d . 1 . .
C C7 0.44948(15) 0.2632(2) 0.57570(9) 0.0400(5) Uani d . 1 . .
C C8 0.44917(15) 0.2595(2) 0.63245(9) 0.0402(5) Uani d . 1 . .
C C9 0.41165(18) 0.3326(2) 0.67203(10) 0.0490(6) Uani d . 1 . .
H H9 0.3769 0.4021 0.6637 0.059 Uiso calc R 1 . .
C C10 0.4265(2) 0.3010(3) 0.72342(10) 0.0591(7) Uani d . 1 . .
H H10 0.4022 0.3503 0.7499 0.071 Uiso calc R 1 . .
C C11 0.4771(2) 0.1972(3) 0.73681(11) 0.0640(8) Uani d . 1 . .
H H11 0.4861 0.1783 0.7721 0.077 Uiso calc R 1 . .
C C12 0.5139(2) 0.1223(3) 0.69920(11) 0.0596(7) Uani d . 1 . .
H H12 0.5473 0.0521 0.7082 0.072 Uiso calc R 1 . .
C C13 0.49973(16) 0.1545(2) 0.64702(10) 0.0463(6) Uani d . 1 . .
N N14 0.52963(15) 0.09858(18) 0.60195(9) 0.0533(5) Uani d . 1 . .
H H14 0.5626 0.0327 0.6007 0.064 Uiso calc R 1 . .
C C15 0.49954(16) 0.1625(2) 0.55983(10) 0.0485(6) Uani d . 1 . .
H H15 0.5111 0.1413 0.5250 0.058 Uiso calc R 1 . .
C C16 0.38817(18) 0.2223(2) 0.46641(10) 0.0480(6) Uani d . 1 . .
N N17 0.38837(19) 0.1271(2) 0.44684(10) 0.0694(7) Uani d . 1 . .
C C18 0.33250(16) 0.4340(2) 0.40326(9) 0.0403(5) Uani d . 1 . .
C C19 0.26769(17) 0.3498(2) 0.38682(10) 0.0504(6) Uani d . 1 . .
H H19 0.2413 0.2960 0.4110 0.060 Uiso calc R 1 . .
C C20 0.24170(18) 0.3450(2) 0.33465(11) 0.0530(7) Uani d . 1 . .
H H20 0.1982 0.2879 0.3237 0.064 Uiso calc R 1 . .
C C21 0.28003(18) 0.4241(2) 0.29947(10) 0.0481(6) Uani d . 1 . .
C C22 0.34485(19) 0.5078(3) 0.31444(10) 0.0562(7) Uani d . 1 . .
H H22 0.3712 0.5608 0.2899 0.067 Uiso calc R 1 . .
C C23 0.37058(19) 0.5126(2) 0.36651(10) 0.0523(6) Uani d . 1 . .
H H23 0.4143 0.5697 0.3770 0.063 Uiso calc R 1 . .
C C24 0.36885(16) 0.6912(2) 0.56355(9) 0.0410(5) Uani d . 1 . .
N N25 0.33924(15) 0.78608(18) 0.53415(8) 0.0516(5) Uani d . 1 . .
C C26 0.32987(19) 0.8957(2) 0.55752(12) 0.0562(7) Uani d . 1 . .
H H26 0.3101 0.9624 0.5373 0.067 Uiso calc R 1 . .
C C27 0.3474(2) 0.9165(2) 0.60946(12) 0.0595(7) Uani d . 1 . .
H H27 0.3388 0.9947 0.6243 0.071 Uiso calc R 1 . .
C C28 0.3779(3) 0.8194(3) 0.63905(12) 0.0756(9) Uani d . 1 . .
H H28 0.3908 0.8304 0.6746 0.091 Uiso calc R 1 . .
C C29 0.3895(2) 0.7051(2) 0.61584(10) 0.0624(8) Uani d . 1 . .
H H29 0.4110 0.6381 0.6353 0.075 Uiso calc R 1 . .

loop_
_atom_site_aniso_label
_atom_site_aniso_U_11
_atom_site_aniso_U_22
_atom_site_aniso_U_33
_atom_site_aniso_U_12
_atom_site_aniso_U_13
_atom_site_aniso_U_23
Br1 0.0741(2) 0.1126(3) 0.03942(16) 0.02193(18) -0.00909(13) 0.00200(15)
N1 0.0451(11) 0.0356(10) 0.0385(10) 0.0036(8) 0.0000(8) 0.0014(8)
C2 0.0390(13) 0.0360(12) 0.0403(12) 0.0018(9) 0.0016(10) 0.0024(10)
C3 0.0419(13) 0.0357(12) 0.0420(13) 0.0005(10) 0.0031(10) -0.0014(10)
C4 0.0422(13) 0.0380(12) 0.0370(12) 0.0002(10) 0.0033(10) 0.0030(10)
C5 0.0528(14) 0.0342(12) 0.0408(13) 0.0033(10) -0.0002(10) 0.0050(10)
C6 0.0411(12) 0.0357(11) 0.0395(12) 0.0005(9) 0.0029(10) 0.0020(10)
C7 0.0410(13) 0.0346(11) 0.0444(13) 0.0009(10) -0.0015(10) 0.0008(10)
C8 0.0428(13) 0.0337(11) 0.0442(13) -0.0045(10) -0.0066(10) 0.0054(10)
C9 0.0578(16) 0.0416(13) 0.0477(14) -0.0040(12) 0.0001(12) 0.0020(11)
C10 0.0737(19) 0.0608(17) 0.0427(15) -0.0128(14) -0.0027(13) 0.0005(12)
C11 0.074(2) 0.0704(19) 0.0475(15) -0.0201(16) -0.0152(14) 0.0149(14)
C12 0.0648(18) 0.0527(15) 0.0613(17) -0.0053(13) -0.0194(14) 0.0189(14)
C13 0.0463(14) 0.0390(13) 0.0537(15) -0.0028(10) -0.0091(12) 0.0059(11)
N14 0.0550(13) 0.0400(11) 0.0648(14) 0.0130(10) -0.0099(11) 0.0043(10)
C15 0.0511(15) 0.0430(13) 0.0513(14) 0.0073(11) -0.0027(12) -0.0010(11)
C16 0.0553(15) 0.0438(14) 0.0450(14) 0.0084(11) -0.0056(11) -0.0008(11)
N17 0.0931(19) 0.0476(13) 0.0675(16) 0.0163(12) -0.0173(14) -0.0139(12)
C18 0.0479(14) 0.0375(12) 0.0354(11) 0.0036(10) 0.0013(10) 0.0011(10)
C19 0.0563(16) 0.0490(14) 0.0458(14) -0.0095(12) -0.0059(12) 0.0126(11)
C20 0.0556(16) 0.0533(15) 0.0502(15) -0.0060(12) -0.0131(12) 0.0009(12)
C21 0.0544(15) 0.0538(14) 0.0360(12) 0.0118(13) -0.0038(11) 0.0011(11)
C22 0.0705(18) 0.0571(16) 0.0412(14) -0.0020(14) 0.0107(13) 0.0090(12)
C23 0.0626(17) 0.0472(14) 0.0472(14) -0.0133(12) 0.0042(12) 0.0015(12)
C24 0.0433(13) 0.0354(12) 0.0442(13) 0.0003(10) 0.0044(10) 0.0021(10)
N25 0.0663(14) 0.0373(10) 0.0511(13) 0.0095(10) -0.0024(11) -0.0019(9)
C26 0.0650(18) 0.0387(13) 0.0648(18) 0.0103(12) 0.0007(14) 0.0007(12)
C27 0.0716(18) 0.0421(14) 0.0647(18) 0.0018(13) 0.0102(14) -0.0117(13)
C28 0.122(3) 0.0565(18) 0.0484(17) 0.0025(18) -0.0037(17) -0.0114(14)
C29 0.099(2) 0.0438(14) 0.0446(15) 0.0048(14) -0.0079(15) 0.0001(12)

loop_
_atom_type_symbol
_atom_type_description
_atom_type_scat_dispersion_real
_atom_type_scat_dispersion_imag
_atom_type_scat_source
C C 0.0033 0.0016 'International Tables Vol C Tables 4.2.6.8 and 6.1.1.4'
H H 0.0000 0.0000 'International Tables Vol C Tables 4.2.6.8 and 6.1.1.4'
N N 0.0061 0.0033 'International Tables Vol C Tables 4.2.6.8 and 6.1.1.4'
Cl Cl 0.1484 0.1585 'International Tables Vol C Tables 4.2.6.8 and 6.1.1.4'
Br Br -0.2901 2.4595 'International Tables Vol C Tables 4.2.6.8 and 6.1.1.4'

loop_
_geom_angle_atom_site_label_1
_geom_angle_atom_site_label_2
_geom_angle_atom_site_label_3
_geom_angle_site_symmetry_1
_geom_angle_site_symmetry_3
_geom_angle
_geom_angle_publ_flag
C6 N1 C2 . . 119.15(19) ?
N1 C2 C3 . . 120.32(19) ?
N1 C2 C7 . . 115.66(19) ?
C3 C2 C7 . . 124.0(2) ?
C4 C3 C2 . . 120.5(2) ?
C4 C3 C16 . . 118.8(2) ?
C2 C3 C16 . . 120.6(2) ?
C5 C4 C3 . . 117.2(2) ?
C5 C4 C18 . . 119.4(2) ?
C3 C4 C18 . . 123.4(2) ?
C4 C5 C6 . . 119.9(2) ?
C4 C5 H5 . . 120.0 ?
C6 C5 H5 . . 120.0 ?
N1 C6 C5 . . 122.7(2) ?
N1 C6 C24 . . 116.8(2) ?
C5 C6 C24 . . 120.5(2) ?
C15 C7 C8 . . 105.9(2) ?
C15 C7 C2 . . 127.0(2) ?
C8 C7 C2 . . 126.7(2) ?
C9 C8 C13 . . 118.3(2) ?
C9 C8 C7 . . 135.1(2) ?
C13 C8 C7 . . 106.5(2) ?
C10 C9 C8 . . 119.1(2) ?
C10 C9 H9 . . 120.4 ?
C8 C9 H9 . . 120.4 ?
C9 C10 C11 . . 121.4(3) ?
C9 C10 H10 . . 119.3 ?
C11 C10 H10 . . 119.3 ?
C12 C11 C10 . . 121.2(3) ?
C12 C11 H11 . . 119.4 ?
C10 C11 H11 . . 119.4 ?
C11 C12 C13 . . 117.6(3) ?
C11 C12 H12 . . 121.2 ?
C13 C12 H12 . . 121.2 ?
N14 C13 C12 . . 130.1(2) ?
N14 C13 C8 . . 107.7(2) ?
C12 C13 C8 . . 122.2(2) ?
C15 N14 C13 . . 109.6(2) ?
C15 N14 H14 . . 125.2 ?
C13 N14 H14 . . 125.2 ?
N14 C15 C7 . . 110.2(2) ?
N14 C15 H15 . . 124.9 ?
C7 C15 H15 . . 124.9 ?
N17 C16 C3 . . 178.4(3) ?
C23 C18 C19 . . 118.5(2) ?
C23 C18 C4 . . 119.7(2) ?
C19 C18 C4 . . 121.7(2) ?
C18 C19 C20 . . 120.5(2) ?
C18 C19 H19 . . 119.8 ?
C20 C19 H19 . . 119.8 ?
C21 C20 C19 . . 119.6(2) ?
C21 C20 H20 . . 120.2 ?
C19 C20 H20 . . 120.2 ?
C20 C21 C22 . . 121.3(2) ?
C20 C21 Br1 . . 119.0(2) ?
C22 C21 Br1 . . 119.64(19) ?
C21 C22 C23 . . 119.0(2) ?
C21 C22 H22 . . 120.5 ?
C23 C22 H22 . . 120.5 ?
C22 C23 C18 . . 121.1(2) ?
C22 C23 H23 . . 119.5 ?
C18 C23 H23 . . 119.5 ?
N25 C24 C29 . . 122.0(2) ?
N25 C24 C6 . . 115.9(2) ?
C29 C24 C6 . . 122.1(2) ?
C26 N25 C24 . . 117.4(2) ?
N25 C26 C27 . . 124.0(2) ?
N25 C26 H26 . . 118.0 ?
C27 C26 H26 . . 118.0 ?
C28 C27 C26 . . 118.1(2) ?
C28 C27 H27 . . 120.9 ?
C26 C27 H27 . . 120.9 ?
C27 C28 C29 . . 119.2(3) ?
C27 C28 H28 . . 120.4 ?
C29 C28 H28 . . 120.4 ?
C24 C29 C28 . . 119.1(3) ?
C24 C29 H29 . . 120.4 ?
C28 C29 H29 . . 120.4 ?

loop_
_geom_bond_atom_site_label_1
_geom_bond_atom_site_label_2
_geom_bond_site_symmetry_2
_geom_bond_distance
_geom_bond_publ_flag
Br1 C21 . 1.888(2) ?
N1 C6 . 1.336(3) ?
N1 C2 . 1.341(3) ?
C2 C3 . 1.408(3) ?
C2 C7 . 1.453(3) ?
C3 C4 . 1.394(3) ?
C3 C16 . 1.437(3) ?
C4 C5 . 1.376(3) ?
C4 C18 . 1.482(3) ?
C5 C6 . 1.385(3) ?
C5 H5 . 0.9300 ?
C6 C24 . 1.481(3) ?
C7 C15 . 1.371(3) ?
C7 C8 . 1.443(3) ?
C8 C9 . 1.391(3) ?
C8 C13 . 1.403(3) ?
C9 C10 . 1.368(3) ?
C9 H9 . 0.9300 ?
C10 C11 . 1.383(4) ?
C10 H10 . 0.9300 ?
C11 C12 . 1.363(4) ?
C11 H11 . 0.9300 ?
C12 C13 . 1.387(3) ?
C12 H12 . 0.9300 ?
C13 N14 . 1.367(3) ?
N14 C15 . 1.347(3) ?
N14 H14 . 0.8600 ?
C15 H15 . 0.9300 ?
C16 N17 . 1.138(3) ?
C18 C23 . 1.379(3) ?
C18 C19 . 1.381(3) ?
C19 C20 . 1.382(3) ?
C19 H19 . 0.9300 ?
C20 C21 . 1.357(4) ?
C20 H20 . 0.9300 ?
C21 C22 . 1.367(4) ?
C22 C23 . 1.378(3) ?
C22 H22 . 0.9300 ?
C23 H23 . 0.9300 ?
C24 N25 . 1.338(3) ?
C24 C29 . 1.372(3) ?
N25 C26 . 1.327(3) ?
C26 C27 . 1.364(4) ?
C26 H26 . 0.9300 ?
C27 C28 . 1.363(4) ?
C27 H27 . 0.9300 ?
C28 C29 . 1.373(4) ?
C28 H28 . 0.9300 ?
C29 H29 . 0.9300 ?

loop_
_geom_hbond_atom_site_label_D
_geom_hbond_atom_site_label_H
_geom_hbond_atom_site_label_A
_geom_hbond_site_symmetry_A
_geom_hbond_distance_DH
_geom_hbond_distance_HA
_geom_hbond_distance_DA
_geom_hbond_angle_DHA
N14 H14 N17 5_656 0.86 2.22 2.980(3) 147.3

loop_
_geom_torsion_atom_site_label_1
_geom_torsion_atom_site_label_2
_geom_torsion_atom_site_label_3
_geom_torsion_atom_site_label_4
_geom_torsion_site_symmetry_1
_geom_torsion_site_symmetry_2
_geom_torsion_site_symmetry_3
_geom_torsion_site_symmetry_4
_geom_torsion
_geom_torsion_publ_flag
C6 N1 C2 C3 . . . . -2.8(3) ?
C6 N1 C2 C7 . . . . 175.9(2) ?
N1 C2 C3 C4 . . . . 4.0(3) ?
C7 C2 C3 C4 . . . . -174.6(2) ?
N1 C2 C3 C16 . . . . -175.8(2) ?
C7 C2 C3 C16 . . . . 5.6(4) ?
C2 C3 C4 C5 . . . . -1.3(3) ?
C16 C3 C4 C5 . . . . 178.4(2) ?
C2 C3 C4 C18 . . . . 179.0(2) ?
C16 C3 C4 C18 . . . . -1.3(3) ?
C3 C4 C5 C6 . . . . -2.3(3) ?
C18 C4 C5 C6 . . . . 177.4(2) ?
C2 N1 C6 C5 . . . . -1.0(3) ?
C2 N1 C6 C24 . . . . 178.2(2) ?
C4 C5 C6 N1 . . . . 3.6(4) ?
C4 C5 C6 C24 . . . . -175.5(2) ?
N1 C2 C7 C15 . . . . -149.1(2) ?
C3 C2 C7 C15 . . . . 29.6(4) ?
N1 C2 C7 C8 . . . . 23.7(3) ?
C3 C2 C7 C8 . . . . -157.7(2) ?
C15 C7 C8 C9 . . . . -179.9(3) ?
C2 C7 C8 C9 . . . . 6.1(4) ?
C15 C7 C8 C13 . . . . -0.3(3) ?
C2 C7 C8 C13 . . . . -174.2(2) ?
C13 C8 C9 C10 . . . . 1.1(4) ?
C7 C8 C9 C10 . . . . -179.3(3) ?
C8 C9 C10 C11 . . . . -0.8(4) ?
C9 C10 C11 C12 . . . . -0.1(4) ?
C10 C11 C12 C13 . . . . 0.7(4) ?
C11 C12 C13 N14 . . . . 178.6(3) ?
C11 C12 C13 C8 . . . . -0.3(4) ?
C9 C8 C13 N14 . . . . -179.7(2) ?
C7 C8 C13 N14 . . . . 0.6(3) ?
C9 C8 C13 C12 . . . . -0.6(4) ?
C7 C8 C13 C12 . . . . 179.7(2) ?
C12 C13 N14 C15 . . . . -179.7(3) ?
C8 C13 N14 C15 . . . . -0.7(3) ?
C13 N14 C15 C7 . . . . 0.5(3) ?
C8 C7 C15 N14 . . . . -0.2(3) ?
C2 C7 C15 N14 . . . . 173.8(2) ?
C4 C3 C16 N17 . . . . -4(11) ?
C2 C3 C16 N17 . . . . 18E1(10) ?
C5 C4 C18 C23 . . . . 50.8(3) ?
C3 C4 C18 C23 . . . . -129.5(3) ?
C5 C4 C18 C19 . . . . -126.8(3) ?
C3 C4 C18 C19 . . . . 52.9(3) ?
C23 C18 C19 C20 . . . . -0.1(4) ?
C4 C18 C19 C20 . . . . 177.5(2) ?
C18 C19 C20 C21 . . . . -0.3(4) ?
C19 C20 C21 C22 . . . . 0.8(4) ?
C19 C20 C21 Br1 . . . . -179.2(2) ?
C20 C21 C22 C23 . . . . -0.8(4) ?
Br1 C21 C22 C23 . . . . 179.1(2) ?
C21 C22 C23 C18 . . . . 0.4(4) ?
C19 C18 C23 C22 . . . . 0.0(4) ?
C4 C18 C23 C22 . . . . -177.7(2) ?
N1 C6 C24 N25 . . . . -178.9(2) ?
C5 C6 C24 N25 . . . . 0.3(3) ?
N1 C6 C24 C29 . . . . 1.0(4) ?
C5 C6 C24 C29 . . . . -179.8(3) ?
C29 C24 N25 C26 . . . . -0.3(4) ?
C6 C24 N25 C26 . . . . 179.5(2) ?
C24 N25 C26 C27 . . . . -0.9(4) ?
N25 C26 C27 C28 . . . . 1.2(5) ?
C26 C27 C28 C29 . . . . -0.2(5) ?
N25 C24 C29 C28 . . . . 1.2(4) ?
C6 C24 C29 C28 . . . . -178.7(3) ?
C27 C28 C29 C24 . . . . -0.9(5) ?

loop_
_cod_related_entry_id
_cod_related_entry_database
_cod_related_entry_code
1 ChemSpider 24741580
